data_7160404
loop_
_publ_author_name
'Ajay, Chidrawar'
'Sridhar, B.'
'Subba Reddy, B. V.'

_publ_section_title
;
 Ru(II)-catalyzed oxidative C-H spiroannulation of 4-arylquinazolin-2-ones
 with alkynes.
;
_journal_issue 17
_journal_name_full 'Organic &amp; biomolecular chemistry'
_journal_page_first 4206
_journal_page_last 4211
_journal_paper_doi 10.1039/d5ob00170f
_journal_volume 23
_journal_year 2025
_chemical_formula_moiety 'C29 H21 Cl N2 O'
_chemical_formula_sum 'C29 H21 Cl N2 O'
_chemical_formula_weight 448.93
_space_group_crystal_system triclinic
_space_group_IT_number 2
_space_group_name_Hall '-P 1'
_space_group_name_H-M_alt 'P -1'
_atom_sites_solution_hydrogens mixed
_audit_creation_method SHELXL-2019/3
_audit_update_record
;
2025-01-29 deposited with the CCDC.	2025-03-10 downloaded from the CCDC.
;
_cell_angle_alpha 93.183(6)
_cell_angle_beta 93.558(7)
_cell_angle_gamma 90.622(7)
_cell_formula_units_Z 2
_cell_length_a 9.8411(19)
_cell_length_b 10.4582(19)
_cell_length_c 10.930(2)
_cell_measurement_reflns_used 4915
_cell_measurement_temperature 294(2)
_cell_measurement_theta_max 25.3035
_cell_measurement_theta_min 2.625
_cell_volume 1120.9(4)
_computing_cell_refinement '<i>SAINT</i> (Bruker, 2016)'
_computing_data_collection '<i>APEX3</i> (Bruker, 2016)'
_computing_data_reduction 'Bruker SAINT'
_computing_molecular_graphics 'Bruker SHELXTL'
_computing_publication_material 'Bruker SHELXTL'
_computing_structure_refinement 'SHELXL-2018/3 (Sheldrick, 2018)'
_computing_structure_solution 'SHELXT 2018/2 (Sheldrick, 2018)'
_diffrn_ambient_temperature 294(2)
_diffrn_measured_fraction_theta_full 0.998
_diffrn_measured_fraction_theta_max 0.996
_diffrn_measurement_device_type 'Bruker D8 QUEST PHOTON-100'
_diffrn_measurement_method '\w and \f'
_diffrn_radiation_type MoK\a
_diffrn_radiation_wavelength 0.71073
_diffrn_reflns_av_R_equivalents 0.0485
_diffrn_reflns_av_unetI/netI 0.0530
_diffrn_reflns_Laue_measured_fraction_full 0.998
_diffrn_reflns_Laue_measured_fraction_max 0.996
_diffrn_reflns_limit_h_max 12
_diffrn_reflns_limit_h_min -13
_diffrn_reflns_limit_k_max 13
_diffrn_reflns_limit_k_min -13
_diffrn_reflns_limit_l_max 14
_diffrn_reflns_limit_l_min -14
_diffrn_reflns_number 22507
_diffrn_reflns_point_group_measured_fraction_full 0.998
_diffrn_reflns_point_group_measured_fraction_max 0.996
_diffrn_reflns_theta_full 25.242
_diffrn_reflns_theta_max 28.350
_diffrn_reflns_theta_min 2.074
_exptl_absorpt_coefficient_mu 0.196
_exptl_absorpt_correction_T_max 0.7457
_exptl_absorpt_correction_T_min 0.6476
_exptl_absorpt_correction_type multi-scan
_exptl_absorpt_process_details
;
 SADABS 2016/2: Krause, L., Herbst-Irmer, R., Sheldrick G.M. & Stalke D.,
 J. Appl. Cryst. 48 (2015) 3-10
;
_exptl_crystal_colour colourless
_exptl_crystal_density_diffrn 1.330
_exptl_crystal_description block
_exptl_crystal_F_000 468
_exptl_crystal_size_max 0.220
_exptl_crystal_size_mid 0.180
_exptl_crystal_size_min 0.120
_refine_diff_density_max 0.200
_refine_diff_density_min -0.306
_refine_diff_density_rms 0.044
_refine_ls_extinction_method none
_refine_ls_goodness_of_fit_ref 1.028
_refine_ls_hydrogen_treatment mixed
_refine_ls_matrix_type full
_refine_ls_number_parameters 307
_refine_ls_number_reflns 5553
_refine_ls_number_restraints 0
_refine_ls_restrained_S_all 1.028
_refine_ls_R_factor_all 0.1003
_refine_ls_R_factor_gt 0.0491
_refine_ls_shift/su_max 0.000
_refine_ls_shift/su_mean 0.000
_refine_ls_structure_factor_coef Fsqd
_refine_ls_weighting_details 'w=1/[\s^2^(Fo^2^)+(0.0709P)^2^+0.0456P] where P=(Fo^2^+2Fc^2^)/3'
_refine_ls_weighting_scheme calc
_refine_ls_wR_factor_gt 0.1243
_refine_ls_wR_factor_ref 0.1480
_reflns_Friedel_coverage 0.000
_reflns_number_gt 3154
_reflns_number_total 5553
_reflns_threshold_expression 'I > 2\s(I)'
_cod_data_source_file d5ob00170f2.cif
_cod_data_source_block KB1718_0m
_cod_depositor_comments 'Adding full bibliography for 7160404.cif.'
_cod_database_code 7160404
_shelx_shelxl_version_number 2019/3
_shelx_space_group_comment
;
The symmetry employed for this shelxl refinement is uniquely defined
by the following loop, which should always be used as a source of
symmetry information in preference to the above space-group names.
They are only intended as comments.
;
_shelx_estimated_absorpt_t_min 0.958
_shelx_estimated_absorpt_t_max 0.977

loop_
_space_group_symop_operation_xyz
'x, y, z'
'-x, -y, -z'

loop_
_atom_site_label
_atom_site_type_symbol
_atom_site_fract_x
_atom_site_fract_y
_atom_site_fract_z
_atom_site_U_iso_or_equiv
_atom_site_adp_type
_atom_site_occupancy
_atom_site_site_symmetry_order
_atom_site_calc_flag
_atom_site_refinement_flags_posn
_atom_site_refinement_flags_adp
_atom_site_refinement_flags_occupancy
_atom_site_disorder_assembly
_atom_site_disorder_group
C1 C 0.6393(2) 1.0278(2) 0.89505(18) 0.0587(5) Uani 1 1 d . . . . .
H1 H 0.625169 0.993104 0.969802 0.070 Uiso 1 1 calc R U . . .
C2 C 0.6298(2) 1.1586(2) 0.8822(2) 0.0671(6) Uani 1 1 d . . . . .
H2A H 0.608303 1.211965 0.948868 0.081 Uiso 1 1 calc R U . . .
C3 C 0.6516(2) 1.21007(19) 0.7726(2) 0.0656(6) Uani 1 1 d . . . . .
H3 H 0.643632 1.297969 0.765891 0.079 Uiso 1 1 calc R U . . .
C4 C 0.6854(2) 1.13347(16) 0.67100(18) 0.0539(5) Uani 1 1 d . . . . .
H4 H 0.702016 1.169049 0.597172 0.065 Uiso 1 1 calc R U . . .
C5 C 0.69343(18) 1.00300(16) 0.68331(15) 0.0447(4) Uani 1 1 d . . . . .
C6 C 0.66999(18) 0.95075(16) 0.79505(16) 0.0463(4) Uani 1 1 d . . . . .
C7 C 0.68887(18) 0.80556(16) 0.78431(15) 0.0443(4) Uani 1 1 d . . . . .
C8 C 0.72154(18) 0.78500(15) 0.64906(15) 0.0432(4) Uani 1 1 d . . . . .
C9 C 0.72683(18) 0.89750(15) 0.59477(15) 0.0430(4) Uani 1 1 d . . . . .
C10 C 0.76391(18) 0.91457(14) 0.46714(15) 0.0404(4) Uani 1 1 d . . . . .
C11 C 0.6747(2) 0.96770(17) 0.38220(16) 0.0518(5) Uani 1 1 d . . . . .
H11 H 0.591389 0.997875 0.406256 0.062 Uiso 1 1 calc R U . . .
C12 C 0.7079(2) 0.97659(18) 0.26170(17) 0.0572(5) Uani 1 1 d . . . . .
H12 H 0.645968 1.011187 0.205345 0.069 Uiso 1 1 calc R U . . .
C13 C 0.8304(2) 0.93513(18) 0.22490(18) 0.0571(5) Uani 1 1 d . . . . .
H13 H 0.851820 0.940291 0.143610 0.068 Uiso 1 1 calc R U . . .
C14 C 0.9222(2) 0.88559(19) 0.30908(19) 0.0612(5) Uani 1 1 d . . . . .
H14 H 1.006855 0.859056 0.285022 0.073 Uiso 1 1 calc R U . . .
C15 C 0.8893(2) 0.87496(17) 0.42930(17) 0.0538(5) Uani 1 1 d . . . . .
H15 H 0.951989 0.840891 0.485343 0.065 Uiso 1 1 calc R U . . .
C16 C 0.73589(19) 0.65688(15) 0.58724(15) 0.0449(4) Uani 1 1 d . . . . .
C17 C 0.8264(2) 0.56755(18) 0.63038(18) 0.0685(6) Uani 1 1 d . . . . .
H17 H 0.877154 0.585668 0.704068 0.082 Uiso 1 1 calc R U . . .
C18 C 0.8433(3) 0.45159(19) 0.5663(2) 0.0761(7) Uani 1 1 d . . . . .
H18 H 0.905772 0.392972 0.595948 0.091 Uiso 1 1 calc R U . . .
C19 C 0.7669(2) 0.42378(17) 0.45843(17) 0.0570(5) Uani 1 1 d . . . . .
C20 C 0.6733(2) 0.50850(18) 0.41511(18) 0.0589(5) Uani 1 1 d . . . . .
H20 H 0.620250 0.488273 0.343125 0.071 Uiso 1 1 calc R U . . .
C21 C 0.6585(2) 0.62438(17) 0.47926(17) 0.0552(5) Uani 1 1 d . . . . .
H21 H 0.595023 0.682089 0.449445 0.066 Uiso 1 1 calc R U . . .
C22 C 0.54476(19) 0.64348(16) 0.88531(15) 0.0451(4) Uani 1 1 d . . . . .
C23 C 0.78103(18) 0.67673(15) 0.96051(15) 0.0421(4) Uani 1 1 d . . . . .
C24 C 0.80322(18) 0.76559(16) 0.87345(15) 0.0443(4) Uani 1 1 d . . . . .
C25 C 0.9312(2) 0.82055(19) 0.86897(18) 0.0586(5) Uani 1 1 d . . . . .
H25 H 0.946298 0.879870 0.810797 0.070 Uiso 1 1 calc R U . . .
C26 C 1.0362(2) 0.7882(2) 0.94991(18) 0.0626(6) Uani 1 1 d . . . . .
H26 H 1.122641 0.823902 0.945655 0.075 Uiso 1 1 calc R U . . .
C27 C 1.0119(2) 0.70211(18) 1.03736(18) 0.0576(5) Uani 1 1 d . . . . .
H27 H 1.083206 0.681322 1.092257 0.069 Uiso 1 1 calc R U . . .
C28 C 0.88583(19) 0.64563(17) 1.04654(16) 0.0478(4) Uani 1 1 d . . . . .
C29 C 0.8603(2) 0.5585(2) 1.14714(19) 0.0683(6) Uani 1 1 d . . . . .
H29A H 0.827937 0.476795 1.111991 0.102 Uiso 1 1 calc R U . . .
H29B H 0.793170 0.595327 1.198016 0.102 Uiso 1 1 calc R U . . .
H29C H 0.943474 0.547508 1.195884 0.102 Uiso 1 1 calc R U . . .
N1 N 0.56281(18) 0.73656(15) 0.80680(15) 0.0544(4) Uani 1 1 d . . . . .
H1N H 0.494(2) 0.7550(17) 0.7647(17) 0.053(6) Uiso 1 1 d . . . . .
N2 N 0.65235(15) 0.61843(15) 0.96323(14) 0.0502(4) Uani 1 1 d . . . . .
H2N H 0.6358(19) 0.5548(17) 1.0145(17) 0.055(5) Uiso 1 1 d . . . . .
O1 O 0.43394(13) 0.58815(12) 0.88754(11) 0.0594(4) Uani 1 1 d . . . . .
Cl1 Cl 0.79008(8) 0.28051(5) 0.37432(5) 0.0867(2) Uani 1 1 d . . . . .

loop_
_atom_site_aniso_label
_atom_site_aniso_U_11
_atom_site_aniso_U_22
_atom_site_aniso_U_33
_atom_site_aniso_U_23
_atom_site_aniso_U_13
_atom_site_aniso_U_12
C1 0.0528(13) 0.0762(13) 0.0460(11) -0.0071(10) 0.0044(9) -0.0066(10)
C2 0.0650(15) 0.0728(13) 0.0610(14) -0.0218(11) 0.0061(11) 0.0036(11)
C3 0.0682(15) 0.0511(10) 0.0754(15) -0.0098(10) 0.0010(12) 0.0026(10)
C4 0.0581(13) 0.0480(9) 0.0554(11) 0.0016(8) 0.0037(9) -0.0032(9)
C5 0.0415(11) 0.0485(9) 0.0435(10) 0.0004(8) 0.0007(8) -0.0056(8)
C6 0.0418(11) 0.0563(10) 0.0401(10) -0.0002(8) 0.0011(8) -0.0061(8)
C7 0.0446(11) 0.0521(9) 0.0364(9) 0.0077(7) 0.0015(8) -0.0099(8)
C8 0.0477(11) 0.0458(9) 0.0358(9) 0.0049(7) -0.0021(8) -0.0044(8)
C9 0.0461(11) 0.0437(8) 0.0391(9) 0.0049(7) 0.0010(8) -0.0052(8)
C10 0.0454(11) 0.0388(8) 0.0372(9) 0.0046(7) 0.0021(8) -0.0063(7)
C11 0.0497(12) 0.0603(10) 0.0455(11) 0.0051(8) 0.0019(9) 0.0043(9)
C12 0.0662(15) 0.0644(11) 0.0408(11) 0.0083(9) -0.0037(10) 0.0011(10)
C13 0.0728(16) 0.0584(11) 0.0405(11) 0.0044(9) 0.0084(10) -0.0103(10)
C14 0.0568(13) 0.0744(12) 0.0538(12) 0.0023(10) 0.0172(10) 0.0002(10)
C15 0.0518(13) 0.0618(11) 0.0482(11) 0.0103(9) 0.0005(9) 0.0034(9)
C16 0.0558(12) 0.0410(8) 0.0382(9) 0.0077(7) 0.0017(8) -0.0084(8)
C17 0.0951(17) 0.0553(11) 0.0514(12) -0.0007(9) -0.0229(12) 0.0075(11)
C18 0.108(2) 0.0534(11) 0.0636(14) 0.0002(10) -0.0189(13) 0.0164(12)
C19 0.0836(15) 0.0432(9) 0.0440(11) 0.0027(8) 0.0031(10) -0.0091(10)
C20 0.0733(15) 0.0551(10) 0.0466(11) 0.0001(9) -0.0052(10) -0.0146(10)
C21 0.0629(13) 0.0500(9) 0.0507(11) 0.0020(8) -0.0095(10) -0.0054(9)
C22 0.0485(12) 0.0503(9) 0.0362(9) 0.0039(8) 0.0005(8) -0.0086(8)
C23 0.0442(11) 0.0469(8) 0.0347(9) 0.0007(7) 0.0023(8) -0.0072(8)
C24 0.0443(11) 0.0532(9) 0.0352(9) 0.0017(8) 0.0014(8) -0.0089(8)
C25 0.0504(13) 0.0725(12) 0.0534(12) 0.0156(10) -0.0004(10) -0.0181(10)
C26 0.0442(12) 0.0835(13) 0.0600(13) 0.0135(11) -0.0017(10) -0.0188(10)
C27 0.0488(12) 0.0698(12) 0.0531(12) 0.0068(10) -0.0068(9) -0.0053(10)
C28 0.0490(12) 0.0551(10) 0.0389(9) 0.0045(8) -0.0012(8) -0.0029(9)
C29 0.0623(14) 0.0818(14) 0.0617(13) 0.0272(11) -0.0086(11) -0.0074(11)
N1 0.0447(10) 0.0720(10) 0.0468(9) 0.0210(8) -0.0077(8) -0.0160(8)
N2 0.0474(10) 0.0581(9) 0.0457(9) 0.0152(8) -0.0004(7) -0.0128(7)
O1 0.0500(8) 0.0694(8) 0.0589(8) 0.0168(6) -0.0051(6) -0.0231(7)
Cl1 0.1402(6) 0.0518(3) 0.0657(4) -0.0081(3) -0.0028(4) 0.0058(3)

loop_
_atom_type_symbol
_atom_type_description
_atom_type_scat_dispersion_real
_atom_type_scat_dispersion_imag
_atom_type_scat_source
C C 0.0033 0.0016 'International Tables Vol C Tables 4.2.6.8 and 6.1.1.4'
H H 0.0000 0.0000 'International Tables Vol C Tables 4.2.6.8 and 6.1.1.4'
N N 0.0061 0.0033 'International Tables Vol C Tables 4.2.6.8 and 6.1.1.4'
O O 0.0106 0.0060 'International Tables Vol C Tables 4.2.6.8 and 6.1.1.4'
Cl Cl 0.1484 0.1585 'International Tables Vol C Tables 4.2.6.8 and 6.1.1.4'

loop_
_geom_angle_atom_site_label_1
_geom_angle_atom_site_label_2
_geom_angle_atom_site_label_3
_geom_angle
_geom_angle_site_symmetry_1
_geom_angle_site_symmetry_3
_geom_angle_publ_flag
C6 C1 C2 118.54(19) . . ?
C6 C1 H1 120.7 . . ?
C2 C1 H1 120.7 . . ?
C3 C2 C1 120.88(19) . . ?
C3 C2 H2A 119.6 . . ?
C1 C2 H2A 119.6 . . ?
C2 C3 C4 121.28(19) . . ?
C2 C3 H3 119.4 . . ?
C4 C3 H3 119.4 . . ?
C5 C4 C3 117.90(18) . . ?
C5 C4 H4 121.0 . . ?
C3 C4 H4 121.0 . . ?
C4 C5 C6 120.58(16) . . ?
C4 C5 C9 131.11(16) . . ?
C6 C5 C9 108.30(14) . . ?
C1 C6 C5 120.79(17) . . ?
C1 C6 C7 129.37(17) . . ?
C5 C6 C7 109.81(15) . . ?
N1 C7 C24 109.60(14) . . ?
N1 C7 C6 111.43(16) . . ?
C24 C7 C6 110.78(13) . . ?
N1 C7 C8 110.28(13) . . ?
C24 C7 C8 113.30(15) . . ?
C6 C7 C8 101.26(13) . . ?
C9 C8 C16 125.62(15) . . ?
C9 C8 C7 111.02(14) . . ?
C16 C8 C7 123.26(14) . . ?
C8 C9 C5 109.55(15) . . ?
C8 C9 C10 125.68(15) . . ?
C5 C9 C10 124.75(14) . . ?
C11 C10 C15 118.05(17) . . ?
C11 C10 C9 121.52(17) . . ?
C15 C10 C9 120.42(16) . . ?
C10 C11 C12 120.82(19) . . ?
C10 C11 H11 119.6 . . ?
C12 C11 H11 119.6 . . ?
C13 C12 C11 120.62(19) . . ?
C13 C12 H12 119.7 . . ?
C11 C12 H12 119.7 . . ?
C12 C13 C14 119.36(19) . . ?
C12 C13 H13 120.3 . . ?
C14 C13 H13 120.3 . . ?
C13 C14 C15 120.4(2) . . ?
C13 C14 H14 119.8 . . ?
C15 C14 H14 119.8 . . ?
C14 C15 C10 120.68(18) . . ?
C14 C15 H15 119.7 . . ?
C10 C15 H15 119.7 . . ?
C17 C16 C21 117.59(16) . . ?
C17 C16 C8 122.84(15) . . ?
C21 C16 C8 119.55(16) . . ?
C16 C17 C18 121.35(18) . . ?
C16 C17 H17 119.3 . . ?
C18 C17 H17 119.3 . . ?
C19 C18 C17 119.4(2) . . ?
C19 C18 H18 120.3 . . ?
C17 C18 H18 120.3 . . ?
C20 C19 C18 120.68(18) . . ?
C20 C19 Cl1 119.21(15) . . ?
C18 C19 Cl1 120.10(17) . . ?
C19 C20 C21 119.32(17) . . ?
C19 C20 H20 120.3 . . ?
C21 C20 H20 120.3 . . ?
C20 C21 C16 121.58(18) . . ?
C20 C21 H21 119.2 . . ?
C16 C21 H21 119.2 . . ?
O1 C22 N1 120.84(17) . . ?
O1 C22 N2 122.47(16) . . ?
N1 C22 N2 116.64(16) . . ?
C24 C23 N2 119.68(16) . . ?
C24 C23 C28 120.73(16) . . ?
N2 C23 C28 119.59(15) . . ?
C25 C24 C23 119.56(16) . . ?
C25 C24 C7 119.11(15) . . ?
C23 C24 C7 121.32(15) . . ?
C26 C25 C24 120.53(18) . . ?
C26 C25 H25 119.7 . . ?
C24 C25 H25 119.7 . . ?
C25 C26 C27 119.23(18) . . ?
C25 C26 H26 120.4 . . ?
C27 C26 H26 120.4 . . ?
C26 C27 C28 122.50(18) . . ?
C26 C27 H27 118.8 . . ?
C28 C27 H27 118.8 . . ?
C27 C28 C23 117.39(16) . . ?
C27 C28 C29 121.30(17) . . ?
C23 C28 C29 121.27(17) . . ?
C28 C29 H29A 109.5 . . ?
C28 C29 H29B 109.5 . . ?
H29A C29 H29B 109.5 . . ?
C28 C29 H29C 109.5 . . ?
H29A C29 H29C 109.5 . . ?
H29B C29 H29C 109.5 . . ?
C22 N1 C7 128.53(17) . . ?
C22 N1 H1N 115.2(13) . . ?
C7 N1 H1N 116.2(13) . . ?
C22 N2 C23 123.87(15) . . ?
C22 N2 H2N 113.7(12) . . ?
C23 N2 H2N 122.2(12) . . ?

loop_
_geom_bond_atom_site_label_1
_geom_bond_atom_site_label_2
_geom_bond_distance
_geom_bond_site_symmetry_2
_geom_bond_publ_flag
C1 C6 1.373(3) . ?
C1 C2 1.386(3) . ?
C1 H1 0.9300 . ?
C2 C3 1.368(3) . ?
C2 H2A 0.9300 . ?
C3 C4 1.393(3) . ?
C3 H3 0.9300 . ?
C4 C5 1.381(2) . ?
C4 H4 0.9300 . ?
C5 C6 1.396(2) . ?
C5 C9 1.480(2) . ?
C6 C7 1.531(2) . ?
C7 N1 1.469(2) . ?
C7 C24 1.520(2) . ?
C7 C8 1.536(2) . ?
C8 C9 1.349(2) . ?
C8 C16 1.479(2) . ?
C9 C10 1.483(2) . ?
C10 C11 1.381(2) . ?
C10 C15 1.386(3) . ?
C11 C12 1.384(3) . ?
C11 H11 0.9300 . ?
C12 C13 1.362(3) . ?
C12 H12 0.9300 . ?
C13 C14 1.375(3) . ?
C13 H13 0.9300 . ?
C14 C15 1.383(3) . ?
C14 H14 0.9300 . ?
C15 H15 0.9300 . ?
C16 C17 1.380(3) . ?
C16 C21 1.388(2) . ?
C17 C18 1.383(3) . ?
C17 H17 0.9300 . ?
C18 C19 1.373(3) . ?
C18 H18 0.9300 . ?
C19 C20 1.366(3) . ?
C19 Cl1 1.7386(19) . ?
C20 C21 1.380(3) . ?
C20 H20 0.9300 . ?
C21 H21 0.9300 . ?
C22 O1 1.231(2) . ?
C22 N1 1.350(2) . ?
C22 N2 1.354(2) . ?
C23 C24 1.392(2) . ?
C23 N2 1.402(2) . ?
C23 C28 1.405(2) . ?
C24 C25 1.383(2) . ?
C25 C26 1.376(3) . ?
C25 H25 0.9300 . ?
C26 C27 1.378(3) . ?
C26 H26 0.9300 . ?
C27 C28 1.380(3) . ?
C27 H27 0.9300 . ?
C28 C29 1.498(3) . ?
C29 H29A 0.9600 . ?
C29 H29B 0.9600 . ?
C29 H29C 0.9600 . ?
N1 H1N 0.82(2) . ?
N2 H2N 0.91(2) . ?

loop_
_geom_hbond_atom_site_label_D
_geom_hbond_atom_site_label_H
_geom_hbond_atom_site_label_A
_geom_hbond_distance_DH
_geom_hbond_distance_HA
_geom_hbond_distance_DA
_geom_hbond_angle_DHA
_geom_hbond_site_symmetry_A
_geom_hbond_publ_flag
N2 H2N O1 0.91(2) 2.03(2) 2.928(2) 169.8(17) 2_667 yes

loop_
_geom_torsion_atom_site_label_1
_geom_torsion_atom_site_label_2
_geom_torsion_atom_site_label_3
_geom_torsion_atom_site_label_4
_geom_torsion
_geom_torsion_site_symmetry_1
_geom_torsion_site_symmetry_2
_geom_torsion_site_symmetry_3
_geom_torsion_site_symmetry_4
_geom_torsion_publ_flag
C6 C1 C2 C3 -0.5(3) . . . . ?
C1 C2 C3 C4 -0.7(3) . . . . ?
C2 C3 C4 C5 1.4(3) . . . . ?
C3 C4 C5 C6 -0.8(3) . . . . ?
C3 C4 C5 C9 -179.72(18) . . . . ?
C2 C1 C6 C5 1.1(3) . . . . ?
C2 C1 C6 C7 178.87(18) . . . . ?
C4 C5 C6 C1 -0.4(3) . . . . ?
C9 C5 C6 C1 178.74(16) . . . . ?
C4 C5 C6 C7 -178.57(16) . . . . ?
C9 C5 C6 C7 0.54(19) . . . . ?
C1 C6 C7 N1 63.0(2) . . . . ?
C5 C6 C7 N1 -119.02(16) . . . . ?
C1 C6 C7 C24 -59.3(2) . . . . ?
C5 C6 C7 C24 118.69(16) . . . . ?
C1 C6 C7 C8 -179.76(18) . . . . ?
C5 C6 C7 C8 -1.77(17) . . . . ?
N1 C7 C8 C9 120.60(17) . . . . ?
C24 C7 C8 C9 -116.13(16) . . . . ?
C6 C7 C8 C9 2.53(18) . . . . ?
N1 C7 C8 C16 -55.8(2) . . . . ?
C24 C7 C8 C16 67.5(2) . . . . ?
C6 C7 C8 C16 -173.85(15) . . . . ?
C16 C8 C9 C5 173.91(15) . . . . ?
C7 C8 C9 C5 -2.4(2) . . . . ?
C16 C8 C9 C10 -7.6(3) . . . . ?
C7 C8 C9 C10 176.12(15) . . . . ?
C4 C5 C9 C8 -179.87(19) . . . . ?
C6 C5 C9 C8 1.1(2) . . . . ?
C4 C5 C9 C10 1.6(3) . . . . ?
C6 C5 C9 C10 -177.35(16) . . . . ?
C8 C9 C10 C11 120.3(2) . . . . ?
C5 C9 C10 C11 -61.4(2) . . . . ?
C8 C9 C10 C15 -58.5(2) . . . . ?
C5 C9 C10 C15 119.79(19) . . . . ?
C15 C10 C11 C12 2.4(2) . . . . ?
C9 C10 C11 C12 -176.45(15) . . . . ?
C10 C11 C12 C13 -1.2(3) . . . . ?
C11 C12 C13 C14 -0.8(3) . . . . ?
C12 C13 C14 C15 1.6(3) . . . . ?
C13 C14 C15 C10 -0.3(3) . . . . ?
C11 C10 C15 C14 -1.6(3) . . . . ?
C9 C10 C15 C14 177.22(15) . . . . ?
C9 C8 C16 C17 128.2(2) . . . . ?
C7 C8 C16 C17 -56.0(3) . . . . ?
C9 C8 C16 C21 -50.1(3) . . . . ?
C7 C8 C16 C21 125.78(19) . . . . ?
C21 C16 C17 C18 2.3(3) . . . . ?
C8 C16 C17 C18 -175.98(19) . . . . ?
C16 C17 C18 C19 -1.0(4) . . . . ?
C17 C18 C19 C20 -1.0(3) . . . . ?
C17 C18 C19 Cl1 178.17(17) . . . . ?
C18 C19 C20 C21 1.7(3) . . . . ?
Cl1 C19 C20 C21 -177.54(14) . . . . ?
C19 C20 C21 C16 -0.3(3) . . . . ?
C17 C16 C21 C20 -1.7(3) . . . . ?
C8 C16 C21 C20 176.69(17) . . . . ?
N2 C23 C24 C25 -178.38(16) . . . . ?
C28 C23 C24 C25 2.2(3) . . . . ?
N2 C23 C24 C7 2.7(2) . . . . ?
C28 C23 C24 C7 -176.65(15) . . . . ?
N1 C7 C24 C25 -179.27(16) . . . . ?
C6 C7 C24 C25 -55.9(2) . . . . ?
C8 C7 C24 C25 57.1(2) . . . . ?
N1 C7 C24 C23 -0.4(2) . . . . ?
C6 C7 C24 C23 122.97(17) . . . . ?
C8 C7 C24 C23 -124.03(17) . . . . ?
C23 C24 C25 C26 -0.1(3) . . . . ?
C7 C24 C25 C26 178.81(18) . . . . ?
C24 C25 C26 C27 -1.3(3) . . . . ?
C25 C26 C27 C28 0.6(3) . . . . ?
C26 C27 C28 C23 1.4(3) . . . . ?
C26 C27 C28 C29 -176.31(19) . . . . ?
C24 C23 C28 C27 -2.9(3) . . . . ?
N2 C23 C28 C27 177.75(16) . . . . ?
C24 C23 C28 C29 174.89(17) . . . . ?
N2 C23 C28 C29 -4.5(3) . . . . ?
O1 C22 N1 C7 -174.77(17) . . . . ?
N2 C22 N1 C7 7.6(3) . . . . ?
C24 C7 N1 C22 -5.1(3) . . . . ?
C6 C7 N1 C22 -128.1(2) . . . . ?
C8 C7 N1 C22 120.3(2) . . . . ?
O1 C22 N2 C23 177.89(16) . . . . ?
N1 C22 N2 C23 -4.5(3) . . . . ?
C24 C23 N2 C22 -0.3(3) . . . . ?
C28 C23 N2 C22 179.09(16) . . . . ?
